data_2020472
loop_
_publ_author_name
'Seiler, Vanessa Kristina'
'H\"utzler, Wilhelm Maximilian'
'Bolte, Michael'

_publ_section_title
;
 Eight new crystal structures of 5-(hydroxymethyl)uracil, 5-carboxyuracil
 and 5-carboxy-2-thiouracil: insights into the hydrogen-bonded networks
 and the predominant conformations of the C5-bound residues
;
_journal_issue 5
_journal_name_full 'Acta Crystallographica Section C'
_journal_page_first 379
_journal_page_last 388
_journal_paper_doi 10.1107/S2053229616004861
_journal_volume 72
_journal_year 2016
_chemical_formula_iupac 'C5 H4 N2 O3 S'
_chemical_formula_moiety 'C5 H4 N2 O3 S'
_chemical_formula_sum 'C5 H4 N2 O3 S'
_chemical_formula_weight 172.16
_chemical_name_systematic
;
4-Oxo-2-sulfanylidene-1,2,3,4-tetrahydropyrimidine-5-carboxylic acid
;
_space_group_crystal_system monoclinic
_space_group_IT_number 14
_space_group_name_Hall '-P 2ybc'
_space_group_name_H-M_alt 'P 1 21/c 1'
_symmetry_space_group_name_Hall '-P 2ybc'
_symmetry_space_group_name_H-M 'P 1 21/c 1'
_atom_sites_solution_hydrogens mixed
_audit_creation_method SHELXL-2014/7
_cell_angle_alpha 90
_cell_angle_beta 97.599(19)
_cell_angle_gamma 90
_cell_formula_units_Z 8
_cell_length_a 11.409(3)
_cell_length_b 15.552(3)
_cell_length_c 7.369(2)
_cell_measurement_reflns_used 5588
_cell_measurement_temperature 173(2)
_cell_measurement_theta_max 26.02
_cell_measurement_theta_min 3.38
_cell_volume 1296.0(6)
_computing_cell_refinement
;
X-AREA (Stoe & Cie, 2001)
;
_computing_data_collection
;
X-AREA (Stoe & Cie, 2001)
;
_computing_data_reduction
;
X-AREA (Stoe & Cie, 2001)
;
_computing_molecular_graphics
;
Mercury (Macrae <i>et al.</i>,  2008) and XP in SHELXTL-Plus (Sheldrick,
2008)
;
_computing_publication_material
;
publCIF (Westrip, 2010)
;
_computing_structure_refinement
;
SHELXL2014 (Sheldrick, 2015)
;
_computing_structure_solution
;
SHELXS97 (Sheldrick, 2008)
;
_diffrn_ambient_temperature 173(2)
_diffrn_measured_fraction_theta_full 0.997
_diffrn_measured_fraction_theta_max 0.975
_diffrn_measurement_device_type 'Stoe IPDS II two-circle'
_diffrn_measurement_method \w
_diffrn_radiation_type MoK\a
_diffrn_radiation_wavelength 0.71073
_diffrn_reflns_av_R_equivalents 0.1491
_diffrn_reflns_limit_h_max 14
_diffrn_reflns_limit_h_min -11
_diffrn_reflns_limit_k_max 19
_diffrn_reflns_limit_k_min -19
_diffrn_reflns_limit_l_max 8
_diffrn_reflns_limit_l_min -9
_diffrn_reflns_number 9985
_diffrn_reflns_theta_full 25.000
_diffrn_reflns_theta_max 26.039
_diffrn_reflns_theta_min 3.378
_exptl_absorpt_coefficient_mu 0.450
_exptl_absorpt_correction_T_max 1.000
_exptl_absorpt_correction_T_min 0.149
_exptl_absorpt_correction_type multi-scan
_exptl_absorpt_process_details
;
(X-AREA; Stoe & Cie, 2001)
;
_exptl_crystal_colour colourless
_exptl_crystal_density_diffrn 1.765
_exptl_crystal_description block
_exptl_crystal_F_000 704
_exptl_crystal_size_max 0.250
_exptl_crystal_size_mid 0.110
_exptl_crystal_size_min 0.080
_refine_diff_density_max 0.611
_refine_diff_density_min -0.321
_refine_ls_extinction_method none
_refine_ls_goodness_of_fit_ref 0.960
_refine_ls_hydrogen_treatment mixed
_refine_ls_matrix_type full
_refine_ls_number_parameters 217
_refine_ls_number_reflns 2492
_refine_ls_number_restraints 6
_refine_ls_restrained_S_all 0.959
_refine_ls_R_factor_all 0.1632
_refine_ls_R_factor_gt 0.0772
_refine_ls_shift/su_max 0.000
_refine_ls_shift/su_mean 0.000
_refine_ls_structure_factor_coef Fsqd
_refine_ls_weighting_details 'w=1/[\s^2^(Fo^2^)+(0.0547P)^2^] where P=(Fo^2^+2Fc^2^)/3'
_refine_ls_weighting_scheme calc
_refine_ls_wR_factor_gt 0.1357
_refine_ls_wR_factor_ref 0.1641
_reflns_number_gt 1294
_reflns_number_total 2492
_reflns_threshold_expression 'I > 2\s(I)'
_cod_data_source_file eg3200sup1.cif
_cod_data_source_block VIII
_cod_depositor_comments 'Adding full bibliography for 2020465--2020472.cif.'
_cod_database_code 2020472
_cod_database_fobs_code 2020472
_shelx_space_group_comment
;
The symmetry employed for this shelxl refinement is uniquely defined
by the following loop, which should always be used as a source of
symmetry information in preference to the above space-group names.
They are only intended as comments.
;
_shelx_estimated_absorpt_t_min 0.896
_shelx_estimated_absorpt_t_max 0.965

loop_
_space_group_symop_operation_xyz
'x, y, z'
'-x, y+1/2, -z+1/2'
'-x, -y, -z'
'x, -y-1/2, z-1/2'

loop_
_atom_site_type_symbol
_atom_site_label
_atom_site_fract_x
_atom_site_fract_y
_atom_site_fract_z
_atom_site_U_iso_or_equiv
_atom_site_adp_type
_atom_site_calc_flag
_atom_site_occupancy
N N1A 0.4523(5) 0.8214(3) 0.1538(7) 0.0364(14) Uani d 1
H H1A 0.519(4) 0.806(4) 0.219(8) 0.044 Uiso d 1
C C2A 0.3863(6) 0.7515(4) 0.0896(8) 0.0342(15) Uani d 1
S S21A 0.43438(16) 0.65141(11) 0.1289(2) 0.0379(5) Uani d 1
N N3A 0.2805(5) 0.7715(3) -0.0096(8) 0.0376(14) Uani d 1
H H3A 0.231(5) 0.731(3) -0.053(9) 0.045 Uiso d 1
C C4A 0.2361(6) 0.8537(4) -0.0597(9) 0.0340(15) Uani d 1
O O41A 0.1442(4) 0.8588(3) -0.1625(7) 0.0466(13) Uani d 1
C C5A 0.3096(6) 0.9227(4) 0.0265(8) 0.0337(16) Uani d 1
C C51A 0.2765(7) 1.0147(4) 0.0136(8) 0.0357(16) Uani d 1
O O51A 0.3435(5) 1.0694(3) 0.0922(7) 0.0500(14) Uani d 1
O O52A 0.1736(4) 1.0341(3) -0.0812(6) 0.0449(13) Uani d 1
H H52A 0.155(7) 1.0864(18) -0.090(10) 0.054 Uiso d 1
C C6A 0.4124(6) 0.9036(4) 0.1289(8) 0.0323(16) Uani d 1
H H6A 0.4591 0.9491 0.1862 0.039 Uiso calc 1
N N1B 0.0603(5) 0.4502(3) -0.1906(8) 0.0376(14) Uani d 1
H H1B -0.001(4) 0.460(4) -0.272(7) 0.045 Uiso d 1
C C2B 0.1251(6) 0.5209(4) -0.1303(8) 0.0340(16) Uani d 1
S S21B 0.08396(16) 0.62065(10) -0.1902(2) 0.0395(5) Uani d 1
N N3B 0.2257(5) 0.5011(3) -0.0177(7) 0.0363(14) Uani d 1
H H3B 0.266(5) 0.545(3) 0.029(8) 0.044 Uiso d 1
C C4B 0.2689(6) 0.4203(4) 0.0411(9) 0.0337(16) Uani d 1
O O41B 0.3576(4) 0.4154(3) 0.1522(7) 0.0463(14) Uani d 1
C C5B 0.1964(6) 0.3496(4) -0.0393(9) 0.0348(16) Uani d 1
C C51B 0.2222(6) 0.2579(4) -0.0058(9) 0.0403(18) Uani d 1
O O51B 0.1522(5) 0.2029(3) -0.0751(8) 0.0566(16) Uani d 1
O O52B 0.3212(4) 0.2395(3) 0.0942(7) 0.0436(13) Uani d 1
H H52B 0.327(7) 0.1851(14) 0.097(10) 0.052 Uiso d 1
C C6B 0.0945(6) 0.3694(4) -0.1497(8) 0.0395(18) Uani d 1
H H6B 0.0453 0.3237 -0.2000 0.047 Uiso calc 1

loop_
_atom_site_aniso_label
_atom_site_aniso_U_11
_atom_site_aniso_U_22
_atom_site_aniso_U_33
_atom_site_aniso_U_12
_atom_site_aniso_U_13
_atom_site_aniso_U_23
N1A 0.031(3) 0.033(3) 0.041(3) -0.001(2) -0.012(3) 0.001(2)
C2A 0.037(4) 0.037(4) 0.030(3) 0.004(3) 0.009(3) -0.001(3)
S21A 0.0341(10) 0.0302(9) 0.0464(10) 0.0019(7) -0.0058(8) 0.0022(7)
N3A 0.039(4) 0.025(3) 0.045(3) 0.000(2) -0.008(3) -0.001(2)
C4A 0.029(4) 0.035(4) 0.037(4) 0.003(3) 0.000(3) 0.003(3)
O41A 0.034(3) 0.035(3) 0.064(3) 0.003(2) -0.021(3) 0.000(2)
C5A 0.041(4) 0.032(4) 0.029(4) 0.001(3) 0.005(3) -0.001(3)
C51A 0.041(4) 0.033(4) 0.033(4) -0.002(3) 0.002(3) 0.000(3)
O51A 0.052(4) 0.031(3) 0.061(3) -0.003(2) -0.013(3) -0.001(2)
O52A 0.039(3) 0.036(3) 0.055(3) 0.005(2) -0.010(3) 0.004(2)
C6A 0.035(4) 0.026(3) 0.034(3) -0.002(3) -0.002(3) 0.001(2)
N1B 0.032(4) 0.033(3) 0.043(3) -0.002(3) -0.010(3) 0.005(2)
C2B 0.035(4) 0.033(4) 0.034(3) -0.005(3) 0.005(3) -0.003(3)
S21B 0.0363(10) 0.0305(9) 0.0489(10) 0.0019(7) -0.0052(8) 0.0028(7)
N3B 0.035(4) 0.029(3) 0.042(3) -0.002(3) -0.007(3) -0.002(2)
C4B 0.034(4) 0.038(4) 0.030(4) 0.004(3) 0.009(3) -0.004(3)
O41B 0.038(3) 0.035(3) 0.060(3) 0.005(2) -0.017(3) -0.003(2)
C5B 0.035(4) 0.023(3) 0.043(4) -0.001(3) -0.007(3) -0.003(3)
C51B 0.028(4) 0.038(4) 0.052(4) 0.002(3) -0.008(4) -0.002(3)
O51B 0.049(4) 0.027(3) 0.085(4) -0.001(2) -0.024(3) -0.006(2)
O52B 0.038(3) 0.027(3) 0.060(3) 0.003(2) -0.015(3) 0.002(2)
C6B 0.040(4) 0.038(4) 0.038(4) 0.002(3) -0.004(4) -0.001(3)

loop_
_atom_type_symbol
_atom_type_description
_atom_type_scat_dispersion_real
_atom_type_scat_dispersion_imag
_atom_type_scat_source
C C 0.0033 0.0016 'International Tables Vol C Tables 4.2.6.8 and 6.1.1.4'
N N 0.0061 0.0033 'International Tables Vol C Tables 4.2.6.8 and 6.1.1.4'
O O 0.0106 0.0060 'International Tables Vol C Tables 4.2.6.8 and 6.1.1.4'
S S 0.1246 0.1234 'International Tables Vol C Tables 4.2.6.8 and 6.1.1.4'
H H 0.0000 0.0000 'International Tables Vol C Tables 4.2.6.8 and 6.1.1.4'

loop_
_geom_angle_atom_site_label_1
_geom_angle_atom_site_label_2
_geom_angle_atom_site_label_3
_geom_angle
C6A N1A C2A 122.7(6)
C6A N1A H1A 125(4)
C2A N1A H1A 112(4)
N3A C2A N1A 114.3(5)
N3A C2A S21A 123.8(5)
N1A C2A S21A 122.0(5)
C2A N3A C4A 127.7(5)
C2A N3A H3A 121(5)
C4A N3A H3A 111(5)
O41A C4A N3A 118.4(6)
O41A C4A C5A 128.7(6)
N3A C4A C5A 112.9(5)
C6A C5A C4A 119.5(6)
C6A C5A C51A 116.6(6)
C4A C5A C51A 123.9(6)
O51A C51A O52A 122.9(6)
O51A C51A C5A 119.9(6)
O52A C51A C5A 117.1(6)
C51A O52A H52A 117(5)
C5A C6A N1A 122.4(6)
C5A C6A H6A 118.8
N1A C6A H6A 118.8
C6B N1B C2B 123.6(6)
C6B N1B H1B 120(5)
C2B N1B H1B 115(5)
N3B C2B N1B 113.1(5)
N3B C2B S21B 124.1(5)
N1B C2B S21B 122.9(5)
C2B N3B C4B 129.0(5)
C2B N3B H3B 115(5)
C4B N3B H3B 116(5)
O41B C4B N3B 119.6(6)
O41B C4B C5B 127.1(6)
N3B C4B C5B 113.3(6)
C6B C5B C4B 117.8(6)
C6B C5B C51B 117.1(5)
C4B C5B C51B 125.0(6)
O51B C51B O52B 123.3(6)
O51B C51B C5B 119.9(6)
O52B C51B C5B 116.8(6)
C51B O52B H52B 107(5)
N1B C6B C5B 123.2(6)
N1B C6B H6B 118.4
C5B C6B H6B 118.4

loop_
_geom_bond_atom_site_label_1
_geom_bond_atom_site_label_2
_geom_bond_distance
N1A C6A 1.360(8)
N1A C2A 1.371(8)
N1A H1A 0.88(2)
C2A N3A 1.362(9)
C2A S21A 1.663(6)
N3A C4A 1.407(8)
N3A H3A 0.87(2)
C4A O41A 1.212(7)
C4A C5A 1.455(9)
C5A C6A 1.342(9)
C5A C51A 1.479(9)
C51A O51A 1.236(8)
C51A O52A 1.319(8)
O52A H52A 0.84(2)
C6A H6A 0.9500
N1B C6B 1.338(8)
N1B C2B 1.367(8)
N1B H1B 0.87(2)
C2B N3B 1.359(9)
C2B S21B 1.663(7)
N3B C4B 1.397(8)
N3B H3B 0.87(2)
C4B O41B 1.217(8)
C4B C5B 1.455(9)
C5B C6B 1.363(9)
C5B C51B 1.469(9)
C51B O51B 1.234(8)
C51B O52B 1.296(8)
O52B H52B 0.85(2)
C6B H6B 0.9500

loop_
_geom_hbond_atom_site_label_D
_geom_hbond_atom_site_label_H
_geom_hbond_atom_site_label_A
_geom_hbond_site_symmetry_A
_geom_hbond_distance_DH
_geom_hbond_distance_HA
_geom_hbond_distance_DA
_geom_hbond_angle_DHA
N1A H1A O52B 2_655 0.88(2) 2.38(3) 3.239(7) 168(6)
N1B H1B O52A 2_544 0.87(2) 2.41(3) 3.235(7) 158(6)
N3A H3A S21B . 0.87(2) 2.52(2) 3.393(6) 177(6)
N3B H3B S21A . 0.87(2) 2.57(3) 3.409(6) 163(6)
O52A H52A O51B 1_565 0.84(2) 1.82(3) 2.639(6) 165(8)
O52B H52B O51A 1_545 0.85(2) 1.81(2) 2.657(6) 177(8)
N1A H1A O41B 2_655 0.88(2) 2.32(6) 2.840(7) 118(5)
C6A H6A O41B 2_655 0.95 2.32 2.898(8) 118.2
N1B H1B O41A 2_544 0.87(2) 2.27(6) 2.822(7) 121(6)
C6B H6B O41A 2_544 0.95 2.33 2.891(8) 117.4

loop_
_geom_torsion_atom_site_label_1
_geom_torsion_atom_site_label_2
_geom_torsion_atom_site_label_3
_geom_torsion_atom_site_label_4
_geom_torsion
C6A N1A C2A N3A 3.5(9)
C6A N1A C2A S21A -177.4(6)
N1A C2A N3A C4A 3.6(10)
S21A C2A N3A C4A -175.5(5)
C2A N3A C4A O41A 173.5(7)
C2A N3A C4A C5A -7.7(10)
O41A C4A C5A C6A -176.3(7)
N3A C4A C5A C6A 5.0(9)
O41A C4A C5A C51A 5.7(12)
N3A C4A C5A C51A -173.0(7)
C6A C5A C51A O51A 1.3(10)
C4A C5A C51A O51A 179.4(7)
C6A C5A C51A O52A -177.6(6)
C4A C5A C51A O52A 0.5(10)
C4A C5A C6A N1A 1.0(11)
C51A C5A C6A N1A 179.2(6)
C2A N1A C6A C5A -5.8(11)
C6B N1B C2B N3B -2.7(10)
C6B N1B C2B S21B 177.2(6)
N1B C2B N3B C4B 0.1(10)
S21B C2B N3B C4B -179.8(6)
C2B N3B C4B O41B -175.3(7)
C2B N3B C4B C5B 3.1(10)
O41B C4B C5B C6B 174.4(7)
N3B C4B C5B C6B -3.8(9)
O41B C4B C5B C51B -3.4(12)
N3B C4B C5B C51B 178.4(6)
C6B C5B C51B O51B -0.8(11)
C4B C5B C51B O51B 177.0(7)
C6B C5B C51B O52B 177.7(7)
C4B C5B C51B O52B -4.5(10)
C2B N1B C6B C5B 1.8(11)
C4B C5B C6B N1B 1.8(11)
C51B C5B C6B N1B 179.7(7)
